data_7019104
loop_
_publ_author_name
'Tanakit, Alisa'
'Rouffet, Matthieu'
'Martin, David P.'
'Cohen, Seth M.'

_publ_section_title
;
 Investigating chelating sulfonamides and their use in metalloproteinase
 inhibitors.
;
_journal_issue 21
_journal_name_full 'Dalton transactions (Cambridge, England : 2003)'
_journal_page_first 6507
_journal_page_last 6515
_journal_paper_doi 10.1039/c2dt12373h
_journal_volume 41
_journal_year 2012
_chemical_formula_sum 'C31 H34 N6 Ni O7 S2'
_chemical_formula_weight 725.47
_chemical_name_systematic
;
?
;
_space_group_IT_number 14
_symmetry_cell_setting monoclinic
_symmetry_space_group_name_Hall '-P 2ybc'
_symmetry_space_group_name_H-M 'P 1 21/c 1'
_atom_sites_solution_hydrogens geom
_atom_sites_solution_primary direct
_atom_sites_solution_secondary difmap
_audit_creation_method SHELXL-97
_cell_angle_alpha 90.00
_cell_angle_beta 94.538(2)
_cell_angle_gamma 90.00
_cell_formula_units_Z 4
_cell_length_a 12.9382(15)
_cell_length_b 9.6780(11)
_cell_length_c 26.487(3)
_cell_measurement_reflns_used 23225
_cell_measurement_temperature 100(2)
_cell_measurement_theta_max 23.55
_cell_measurement_theta_min 1.54
_cell_volume 3306.2(7)
_computing_cell_refinement 'Bruker SAINT'
_computing_data_collection 'Bruker Apex2'
_computing_data_reduction 'Bruker SAINT'
_computing_structure_refinement 'SHELXL-97 (Sheldrick, 2008)'
_computing_structure_solution 'SHELXS-97 (Sheldrick, 2008)'
_diffrn_ambient_temperature 100(2)
_diffrn_detector_area_resol_mean 512x512
_diffrn_measured_fraction_theta_full 0.982
_diffrn_measured_fraction_theta_max 0.982
_diffrn_measurement_device_type 'Bruker CCD'
_diffrn_measurement_method '\f and \w scans'
_diffrn_radiation_monochromator graphite
_diffrn_radiation_source 'fine-focus sealed tube'
_diffrn_radiation_type MoK\a
_diffrn_radiation_wavelength 0.71073
_diffrn_reflns_av_R_equivalents 0.0822
_diffrn_reflns_av_sigmaI/netI 0.0713
_diffrn_reflns_limit_h_max 14
_diffrn_reflns_limit_h_min -14
_diffrn_reflns_limit_k_max 9
_diffrn_reflns_limit_k_min -10
_diffrn_reflns_limit_l_max 29
_diffrn_reflns_limit_l_min -29
_diffrn_reflns_number 23225
_diffrn_reflns_theta_full 23.55
_diffrn_reflns_theta_max 23.55
_diffrn_reflns_theta_min 1.54
_exptl_absorpt_coefficient_mu 0.769
_exptl_absorpt_correction_T_max 0.9626
_exptl_absorpt_correction_T_min 0.8251
_exptl_absorpt_correction_type multi-scan
_exptl_absorpt_process_details 'Bruker SADABS'
_exptl_crystal_colour Green
_exptl_crystal_density_diffrn 1.457
_exptl_crystal_density_method 'not measured'
_exptl_crystal_description Block
_exptl_crystal_F_000 1512
_exptl_crystal_size_max 0.26
_exptl_crystal_size_mid 0.19
_exptl_crystal_size_min 0.05
_refine_diff_density_max 0.822
_refine_diff_density_min -0.519
_refine_diff_density_rms 0.077
_refine_ls_extinction_method none
_refine_ls_goodness_of_fit_ref 1.048
_refine_ls_hydrogen_treatment mixed
_refine_ls_matrix_type full
_refine_ls_number_parameters 438
_refine_ls_number_reflns 4828
_refine_ls_number_restraints 8
_refine_ls_restrained_S_all 1.047
_refine_ls_R_factor_all 0.0771
_refine_ls_R_factor_gt 0.0488
_refine_ls_shift/su_max 0.033
_refine_ls_shift/su_mean 0.001
_refine_ls_structure_factor_coef Fsqd
_refine_ls_weighting_details 'calc w=1/[\s^2^(Fo^2^)+(0.0536P)^2^+3.1468P] where P=(Fo^2^+2Fc^2^)/3'
_refine_ls_weighting_scheme calc
_refine_ls_wR_factor_gt 0.1144
_refine_ls_wR_factor_ref 0.1311
_reflns_number_gt 3493
_reflns_number_total 4828
_reflns_threshold_expression >2sigma(I)
_cod_data_source_file c2dt12373h.txt
_cod_data_source_block ni(zbg)2(h2o)2
_cod_depositor_comments
;
The following automatic conversions were performed:

'_symmetry_cell_setting' value 'Monoclinic' changed to 'monoclinic'
according to /home/saulius/struct/CIF-dictionaries/cif_core.dic
dictionary named 'cif_core.dic' version 2.4.1 from 2010-06-29.

Automatic conversion script
Id: cif_fix_values 1715 2011-07-08 13:25:40Z adriana 
;
_cod_original_cell_volume 3306.1(7)
_cod_original_sg_symbol_H-M P2(1)/c
_cod_database_code 7019104

loop_
_symmetry_equiv_pos_as_xyz
'x, y, z'
'-x, y+1/2, -z+1/2'
'-x, -y, -z'
'x, -y-1/2, z-1/2'

loop_
_atom_site_label
_atom_site_type_symbol
_atom_site_fract_x
_atom_site_fract_y
_atom_site_fract_z
_atom_site_U_iso_or_equiv
_atom_site_adp_type
_atom_site_occupancy
_atom_site_symmetry_multiplicity
_atom_site_calc_flag
_atom_site_refinement_flags
_atom_site_disorder_assembly
_atom_site_disorder_group
Ni1 Ni 0.55888(4) 0.19723(6) 0.351603(19) 0.02528(19) Uani 1 1 d . A .
S1 S 0.36171(8) 0.31886(11) 0.26589(4) 0.0236(3) Uani 1 1 d . . .
S2A S 0.74576(15) 0.0173(2) 0.42649(8) 0.0177(5) Uiso 0.50 1 d P A 1
S2B S 0.74346(17) -0.0141(2) 0.40243(9) 0.0251(5) Uiso 0.50 1 d P A 2
O1 O 0.4464(2) 0.3003(3) 0.23302(10) 0.0274(7) Uani 1 1 d . . .
O2 O 0.3124(2) 0.4541(3) 0.26079(10) 0.0283(7) Uani 1 1 d . . .
O3A O 0.7567(4) 0.0294(6) 0.48058(18) 0.0218(12) Uiso 0.50 1 d P A 1
O3B O 0.7323(5) -0.0442(7) 0.4555(2) 0.0356(15) Uiso 0.50 1 d P A 2
O4A O 0.6785(4) -0.0962(6) 0.40718(18) 0.0222(12) Uiso 0.50 1 d P A 1
O4B O 0.6914(5) -0.1106(6) 0.3671(2) 0.0341(15) Uiso 0.50 1 d P A 2
O5 O 0.4979(2) -0.0016(3) 0.33770(10) 0.0295(7) Uiso 1 1 d D . .
H5OA H 0.495(3) -0.053(3) 0.3647(10) 0.035 Uiso 1 1 d D . .
H5OB H 0.532(3) -0.050(4) 0.3163(11) 0.035 Uiso 1 1 d D . .
O6 O 0.6198(2) 0.1915(3) 0.28208(11) 0.0291(7) Uani 1 1 d D . .
H6OA H 0.567(2) 0.217(4) 0.2610(13) 0.035 Uiso 1 1 d D . .
H6OB H 0.638(3) 0.110(3) 0.2704(14) 0.035 Uiso 1 1 d D . .
O7 O 0.4511(3) 0.8075(4) 0.41627(11) 0.0533(10) Uani 1 1 d . . .
N1 N 0.4837(3) 0.1943(3) 0.41601(12) 0.0241(8) Uani 1 1 d . . .
N2 N 0.4027(3) 0.1785(4) 0.48669(13) 0.0324(9) Uani 1 1 d D . .
H2N H 0.383(3) 0.164(4) 0.5183(9) 0.039 Uiso 1 1 d D . .
N3 N 0.4060(3) 0.2835(3) 0.32118(11) 0.0245(8) Uani 1 1 d . . .
N4 N 0.6175(3) 0.3945(4) 0.36290(12) 0.0273(9) Uani 1 1 d . A .
N5 N 0.6786(3) 0.6056(4) 0.37722(13) 0.0343(10) Uani 1 1 d D . .
H5N H 0.682(4) 0.698(2) 0.3769(16) 0.041 Uiso 1 1 d D . .
N6 N 0.7061(3) 0.1443(4) 0.39237(13) 0.0316(9) Uani 1 1 d . . .
C1 C 0.4921(4) 0.1579(4) 0.46429(15) 0.0302(11) Uani 1 1 d . . .
H1 H 0.5536 0.1215 0.4813 0.036 Uiso 1 1 calc R . .
C2 C 0.3301(3) 0.2310(5) 0.45047(15) 0.0286(11) Uani 1 1 d . . .
C3 C 0.2268(3) 0.2705(5) 0.45041(16) 0.0336(12) Uani 1 1 d . . .
H3 H 0.1893 0.2637 0.4797 0.040 Uiso 1 1 calc R . .
C4 C 0.1828(4) 0.3200(5) 0.40502(16) 0.0380(12) Uani 1 1 d . . .
H4 H 0.1127 0.3501 0.4035 0.046 Uiso 1 1 calc R . .
C5 C 0.2357(3) 0.3288(5) 0.36039(15) 0.0307(11) Uani 1 1 d . . .
H5 H 0.2005 0.3629 0.3301 0.037 Uiso 1 1 calc R . .
C6 C 0.3381(3) 0.2883(4) 0.36043(14) 0.0246(10) Uani 1 1 d . . .
C7 C 0.3831(3) 0.2403(4) 0.40698(15) 0.0250(10) Uani 1 1 d . . .
C8 C 0.2649(3) 0.1979(4) 0.24597(13) 0.0213(10) Uani 1 1 d . . .
C9 C 0.2876(3) 0.0579(5) 0.25034(15) 0.0295(11) Uani 1 1 d . . .
H9 H 0.3525 0.0280 0.2658 0.035 Uiso 1 1 calc R . .
C10 C 0.2145(3) -0.0374(5) 0.23184(14) 0.0294(11) Uani 1 1 d . . .
H10 H 0.2301 -0.1332 0.2342 0.035 Uiso 1 1 calc R . .
C11 C 0.1185(3) 0.0047(5) 0.20989(14) 0.0299(11) Uani 1 1 d . . .
C12 C 0.0975(3) 0.1450(5) 0.20624(15) 0.0330(11) Uani 1 1 d . . .
H12 H 0.0322 0.1749 0.1913 0.040 Uiso 1 1 calc R . .
C13 C 0.1704(3) 0.2427(5) 0.22402(14) 0.0275(11) Uani 1 1 d . . .
H13 H 0.1554 0.3386 0.2211 0.033 Uiso 1 1 calc R . .
C14 C 0.0407(4) -0.1019(5) 0.18939(17) 0.0448(13) Uani 1 1 d . . .
H14A H 0.0659 -0.1462 0.1594 0.067 Uiso 1 1 calc R . .
H14B H -0.0259 -0.0567 0.1801 0.067 Uiso 1 1 calc R . .
H14C H 0.0315 -0.1719 0.2154 0.067 Uiso 1 1 calc R . .
C15 C 0.6023(4) 0.5267(5) 0.35464(15) 0.0347(12) Uani 1 1 d . . .
H15 H 0.5440 0.5630 0.3349 0.042 Uiso 1 1 calc R . .
C16 C 0.7493(4) 0.5179(5) 0.40207(15) 0.0310(11) Uani 1 1 d . A .
C17 C 0.8438(4) 0.5357(6) 0.43106(18) 0.0501(15) Uani 1 1 d . . .
H17 H 0.8732 0.6244 0.4377 0.060 Uiso 1 1 calc R . .
C18 C 0.8907(4) 0.4180(7) 0.44909(19) 0.0586(17) Uani 1 1 d . A .
H18 H 0.9548 0.4262 0.4689 0.070 Uiso 1 1 calc R . .
C19 C 0.8499(4) 0.2851(6) 0.44010(16) 0.0432(13) Uani 1 1 d . . .
H19 H 0.8855 0.2074 0.4549 0.052 Uiso 1 1 calc R A .
C20 C 0.7576(3) 0.2652(5) 0.40966(14) 0.0282(11) Uani 1 1 d . A .
C21 C 0.7102(3) 0.3875(4) 0.39272(13) 0.0235(10) Uani 1 1 d . . .
C22 C 0.8753(3) -0.0191(5) 0.40147(17) 0.0331(11) Uani 1 1 d . . .
C23 C 0.9071(4) 0.0239(5) 0.35563(16) 0.0368(12) Uani 1 1 d . A .
H23 H 0.8581 0.0602 0.3305 0.044 Uiso 1 1 calc R . .
C24 C 1.0099(4) 0.0144(5) 0.34621(16) 0.0386(12) Uani 1 1 d . . .
H24 H 1.0314 0.0444 0.3145 0.046 Uiso 1 1 calc R A .
C25 C 1.0824(3) -0.0384(5) 0.38231(15) 0.0312(11) Uani 1 1 d . A .
C26 C 1.0487(3) -0.0836(5) 0.42779(15) 0.0317(11) Uani 1 1 d . . .
H26 H 1.0973 -0.1219 0.4527 0.038 Uiso 1 1 calc R A .
C27 C 0.9464(4) -0.0741(5) 0.43755(17) 0.0366(12) Uani 1 1 d . A .
H27 H 0.9246 -0.1053 0.4690 0.044 Uiso 1 1 calc R . .
C28 C 1.1961(4) -0.0444(6) 0.37309(19) 0.0522(15) Uani 1 1 d . . .
H28A H 1.2070 -0.1147 0.3474 0.078 Uiso 1 1 calc R A .
H28B H 1.2367 -0.0681 0.4047 0.078 Uiso 1 1 calc R . .
H28C H 1.2184 0.0459 0.3612 0.078 Uiso 1 1 calc R . .
C29 C 0.3991(6) 0.7096(6) 0.4095(2) 0.0654(18) Uani 1 1 d . . .
C30 C 0.3479(5) 0.6734(6) 0.35687(19) 0.0672(18) Uani 1 1 d . . .
H30A H 0.3686 0.7411 0.3321 0.101 Uiso 1 1 calc R . .
H30B H 0.2723 0.6749 0.3578 0.101 Uiso 1 1 calc R . .
H30C H 0.3700 0.5809 0.3471 0.101 Uiso 1 1 calc R . .
C31 C 0.3663(10) 0.6219(8) 0.4510(2) 0.197(7) Uani 1 1 d . . .
H31A H 0.4275 0.5804 0.4692 0.296 Uiso 1 1 calc R . .
H31B H 0.3203 0.5487 0.4369 0.296 Uiso 1 1 calc R . .
H31C H 0.3293 0.6785 0.4744 0.296 Uiso 1 1 calc R . .

loop_
_atom_site_aniso_label
_atom_site_aniso_U_11
_atom_site_aniso_U_22
_atom_site_aniso_U_33
_atom_site_aniso_U_23
_atom_site_aniso_U_13
_atom_site_aniso_U_12
Ni1 0.0201(4) 0.0163(4) 0.0387(3) 0.0013(2) -0.0022(2) -0.0005(3)
S1 0.0213(6) 0.0195(7) 0.0294(5) 0.0002(4) -0.0002(4) 0.0001(5)
O1 0.0221(17) 0.0252(18) 0.0351(15) 0.0001(13) 0.0045(12) 0.0004(14)
O2 0.0269(18) 0.0186(18) 0.0391(16) 0.0008(13) 0.0011(13) 0.0008(14)
O6 0.0238(19) 0.0169(18) 0.0461(18) 0.0004(14) -0.0002(13) 0.0039(15)
O7 0.056(3) 0.067(3) 0.0364(19) -0.0049(18) -0.0020(16) -0.010(2)
N1 0.023(2) 0.013(2) 0.035(2) 0.0033(15) -0.0083(15) -0.0019(17)
N2 0.030(2) 0.034(3) 0.033(2) 0.0079(17) 0.0026(17) 0.0024(19)
N3 0.021(2) 0.024(2) 0.0280(18) -0.0038(15) -0.0032(15) 0.0006(17)
N4 0.032(2) 0.017(2) 0.0322(19) 0.0064(15) -0.0042(16) -0.0011(18)
N5 0.051(3) 0.018(2) 0.034(2) -0.0025(18) 0.0015(18) -0.011(2)
N6 0.020(2) 0.019(2) 0.055(2) 0.0136(17) -0.0022(17) -0.0004(18)
C1 0.029(3) 0.017(3) 0.043(3) 0.0058(19) -0.010(2) -0.003(2)
C2 0.027(3) 0.031(3) 0.028(2) 0.0056(19) -0.0028(19) 0.001(2)
C3 0.029(3) 0.041(3) 0.032(2) 0.006(2) 0.006(2) 0.004(2)
C4 0.025(3) 0.049(4) 0.040(3) 0.003(2) 0.004(2) 0.008(2)
C5 0.025(3) 0.034(3) 0.031(2) 0.0020(19) -0.0047(19) 0.009(2)
C6 0.022(3) 0.019(3) 0.032(2) -0.0012(18) -0.0019(18) 0.001(2)
C7 0.019(3) 0.016(3) 0.038(2) -0.0016(18) -0.0033(19) 0.002(2)
C8 0.020(2) 0.021(3) 0.023(2) -0.0016(17) 0.0012(17) -0.001(2)
C9 0.026(3) 0.026(3) 0.035(2) 0.000(2) -0.0062(19) 0.001(2)
C10 0.031(3) 0.023(3) 0.034(2) -0.0004(19) 0.002(2) -0.003(2)
C11 0.025(3) 0.039(3) 0.027(2) -0.0081(19) 0.0046(19) -0.008(2)
C12 0.023(3) 0.038(3) 0.036(2) -0.007(2) -0.0063(19) 0.004(2)
C13 0.028(3) 0.028(3) 0.025(2) 0.0011(18) -0.0025(19) 0.004(2)
C14 0.035(3) 0.052(4) 0.048(3) -0.015(2) 0.000(2) -0.010(3)
C15 0.045(3) 0.022(3) 0.035(2) 0.006(2) -0.009(2) -0.005(2)
C16 0.032(3) 0.033(3) 0.029(2) -0.004(2) 0.004(2) -0.005(2)
C17 0.032(3) 0.059(4) 0.060(3) -0.039(3) 0.003(3) -0.013(3)
C18 0.037(3) 0.076(5) 0.060(3) -0.044(3) -0.017(3) 0.015(3)
C19 0.036(3) 0.058(4) 0.034(2) -0.008(2) -0.010(2) 0.012(3)
C20 0.025(3) 0.037(3) 0.022(2) 0.0032(19) -0.0001(19) 0.004(2)
C21 0.025(3) 0.027(3) 0.0176(19) -0.0047(18) -0.0020(18) -0.004(2)
C22 0.022(3) 0.020(3) 0.056(3) 0.009(2) -0.007(2) -0.006(2)
C23 0.048(3) 0.024(3) 0.035(2) -0.005(2) -0.019(2) 0.003(2)
C24 0.052(4) 0.036(3) 0.029(2) -0.002(2) 0.005(2) 0.005(3)
C25 0.028(3) 0.030(3) 0.036(2) -0.002(2) 0.002(2) 0.002(2)
C26 0.026(3) 0.036(3) 0.032(2) 0.006(2) -0.0054(19) 0.008(2)
C27 0.029(3) 0.034(3) 0.047(3) 0.018(2) 0.006(2) 0.006(2)
C28 0.043(3) 0.051(4) 0.065(3) 0.006(3) 0.024(3) 0.007(3)
C29 0.107(6) 0.037(4) 0.053(3) -0.009(3) 0.009(3) -0.001(4)
C30 0.090(5) 0.050(4) 0.060(4) -0.018(3) -0.006(3) 0.008(4)
C31 0.456(19) 0.086(6) 0.044(4) 0.009(4) -0.026(7) -0.137(9)

loop_
_atom_type_symbol
_atom_type_description
_atom_type_scat_dispersion_real
_atom_type_scat_dispersion_imag
_atom_type_scat_source
C C 0.0033 0.0016 'International Tables Vol C Tables 4.2.6.8 and 6.1.1.4'
H H 0.0000 0.0000 'International Tables Vol C Tables 4.2.6.8 and 6.1.1.4'
N N 0.0061 0.0033 'International Tables Vol C Tables 4.2.6.8 and 6.1.1.4'
O O 0.0106 0.0060 'International Tables Vol C Tables 4.2.6.8 and 6.1.1.4'
S S 0.1246 0.1234 'International Tables Vol C Tables 4.2.6.8 and 6.1.1.4'
Ni Ni 0.3393 1.1124 'International Tables Vol C Tables 4.2.6.8 and 6.1.1.4'

loop_
_geom_angle_atom_site_label_1
_geom_angle_atom_site_label_2
_geom_angle_atom_site_label_3
_geom_angle
N1 Ni1 O6 173.46(12)
N1 Ni1 N4 94.92(13)
O6 Ni1 N4 89.56(12)
N1 Ni1 O5 86.35(12)
O6 Ni1 O5 89.07(11)
N4 Ni1 O5 178.16(12)
N1 Ni1 N6 92.20(13)
O6 Ni1 N6 93.20(12)
N4 Ni1 N6 81.31(14)
O5 Ni1 N6 99.99(13)
N1 Ni1 N3 80.74(12)
O6 Ni1 N3 94.46(12)
N4 Ni1 N3 90.64(13)
O5 Ni1 N3 88.25(12)
N6 Ni1 N3 168.84(13)
O2 S1 O1 113.47(16)
O2 S1 N3 114.06(17)
O1 S1 N3 107.08(17)
O2 S1 C8 105.80(18)
O1 S1 C8 106.72(17)
N3 S1 C8 109.43(18)
O3A S2A O4A 114.7(3)
O3A S2A N6 120.5(3)
O4A S2A N6 103.0(3)
O3A S2A C22 110.3(3)
O4A S2A C22 104.9(3)
N6 S2A C22 101.6(2)
O4B S2B O3B 114.7(4)
O4B S2B N6 112.7(3)
O3B S2B N6 107.3(3)
O4B S2B C22 112.6(3)
O3B S2B C22 100.6(3)
N6 S2B C22 108.0(2)
Ni1 O5 H5OA 115(3)
Ni1 O5 H5OB 113(3)
H5OA O5 H5OB 106(3)
Ni1 O6 H6OA 103(3)
Ni1 O6 H6OB 118(3)
H6OA O6 H6OB 104(3)
C1 N1 C7 104.9(3)
C1 N1 Ni1 143.9(3)
C7 N1 Ni1 111.0(2)
C1 N2 C2 107.8(3)
C1 N2 H2N 134(3)
C2 N2 H2N 118(3)
C6 N3 S1 118.5(3)
C6 N3 Ni1 109.3(2)
S1 N3 Ni1 131.69(19)
C15 N4 C21 104.8(4)
C15 N4 Ni1 146.0(3)
C21 N4 Ni1 109.2(3)
C15 N5 C16 107.3(4)
C15 N5 H5N 127(3)
C16 N5 H5N 126(3)
C20 N6 S2A 109.6(3)
C20 N6 S2B 127.3(3)
S2A N6 S2B 25.33(9)
C20 N6 Ni1 109.9(3)
S2A N6 Ni1 134.1(2)
S2B N6 Ni1 122.8(2)
N1 C1 N2 112.1(4)
N1 C1 H1 123.9
N2 C1 H1 123.9
N2 C2 C3 134.5(4)
N2 C2 C7 104.2(4)
C3 C2 C7 121.3(4)
C4 C3 C2 115.4(4)
C4 C3 H3 122.3
C2 C3 H3 122.3
C3 C4 C5 123.8(4)
C3 C4 H4 118.1
C5 C4 H4 118.1
C6 C5 C4 120.7(4)
C6 C5 H5 119.7
C4 C5 H5 119.7
C5 C6 C7 115.2(4)
C5 C6 N3 131.3(4)
C7 C6 N3 113.4(4)
N1 C7 C2 110.9(4)
N1 C7 C6 125.5(4)
C2 C7 C6 123.6(4)
C13 C8 C9 121.0(4)
C13 C8 S1 120.1(3)
C9 C8 S1 118.8(3)
C10 C9 C8 119.1(4)
C10 C9 H9 120.4
C8 C9 H9 120.4
C9 C10 C11 121.1(4)
C9 C10 H10 119.5
C11 C10 H10 119.5
C12 C11 C10 118.7(4)
C12 C11 C14 121.4(4)
C10 C11 C14 119.8(4)
C11 C12 C13 121.2(4)
C11 C12 H12 119.4
C13 C12 H12 119.4
C8 C13 C12 118.9(4)
C8 C13 H13 120.6
C12 C13 H13 120.6
C11 C14 H14A 109.5
C11 C14 H14B 109.5
H14A C14 H14B 109.5
C11 C14 H14C 109.5
H14A C14 H14C 109.5
H14B C14 H14C 109.5
N4 C15 N5 112.6(4)
N4 C15 H15 123.7
N5 C15 H15 123.7
C21 C16 N5 105.0(4)
C21 C16 C17 120.3(5)
N5 C16 C17 134.7(5)
C18 C17 C16 115.8(5)
C18 C17 H17 122.1
C16 C17 H17 122.1
C17 C18 C19 123.8(5)
C17 C18 H18 118.1
C19 C18 H18 118.1
C20 C19 C18 121.0(5)
C20 C19 H19 119.5
C18 C19 H19 119.5
C21 C20 C19 113.7(4)
C21 C20 N6 114.7(4)
C19 C20 N6 131.5(4)
C16 C21 N4 110.3(4)
C16 C21 C20 125.2(4)
N4 C21 C20 124.4(4)
C23 C22 C27 119.8(4)
C23 C22 S2B 111.9(3)
C27 C22 S2B 127.8(4)
C23 C22 S2A 126.2(3)
C27 C22 S2A 113.1(3)
S2B C22 S2A 21.93(9)
C24 C23 C22 120.1(4)
C24 C23 H23 120.0
C22 C23 H23 120.0
C23 C24 C25 120.8(4)
C23 C24 H24 119.6
C25 C24 H24 119.6
C24 C25 C26 118.4(4)
C24 C25 C28 121.2(4)
C26 C25 C28 120.4(4)
C27 C26 C25 121.2(4)
C27 C26 H26 119.4
C25 C26 H26 119.4
C26 C27 C22 119.7(4)
C26 C27 H27 120.1
C22 C27 H27 120.1
C25 C28 H28A 109.5
C25 C28 H28B 109.5
H28A C28 H28B 109.5
C25 C28 H28C 109.5
H28A C28 H28C 109.5
H28B C28 H28C 109.5
O7 C29 C31 123.2(6)
O7 C29 C30 121.8(5)
C31 C29 C30 114.5(6)
C29 C30 H30A 109.5
C29 C30 H30B 109.5
H30A C30 H30B 109.5
C29 C30 H30C 109.5
H30A C30 H30C 109.5
H30B C30 H30C 109.5
C29 C31 H31A 109.5
C29 C31 H31B 109.5
H31A C31 H31B 109.5
C29 C31 H31C 109.5
H31A C31 H31C 109.5
H31B C31 H31C 109.5

loop_
_geom_bond_atom_site_label_1
_geom_bond_atom_site_label_2
_geom_bond_distance
Ni1 N1 2.029(3)
Ni1 O6 2.060(3)
Ni1 N4 2.068(4)
Ni1 O5 2.101(3)
Ni1 N6 2.175(3)
Ni1 N3 2.238(3)
S1 O2 1.458(3)
S1 O1 1.463(3)
S1 N3 1.568(3)
S1 C8 1.765(4)
S2A O3A 1.433(5)
S2A O4A 1.468(6)
S2A N6 1.587(4)
S2A C22 1.883(5)
S2B O4B 1.450(6)
S2B O3B 1.453(6)
S2B N6 1.623(4)
S2B C22 1.708(5)
O5 H5OA 0.876(18)
O5 H5OB 0.880(18)
O6 H6OA 0.886(18)
O6 H6OB 0.884(18)
O7 C29 1.167(7)
N1 C1 1.323(5)
N1 C7 1.378(5)
N2 C1 1.356(6)
N2 C2 1.385(5)
N2 H2N 0.904(19)
N3 C6 1.413(5)
N4 C15 1.310(5)
N4 C21 1.385(5)
N5 C15 1.350(6)
N5 C16 1.376(6)
N5 H5N 0.892(19)
N6 C20 1.404(6)
C1 H1 0.9500
C2 C3 1.390(6)
C2 C7 1.389(6)
C3 C4 1.376(6)
C3 H3 0.9500
C4 C5 1.415(6)
C4 H4 0.9500
C5 C6 1.382(6)
C5 H5 0.9500
C6 C7 1.401(5)
C8 C13 1.381(6)
C8 C9 1.389(6)
C9 C10 1.383(6)
C9 H9 0.9500
C10 C11 1.390(6)
C10 H10 0.9500
C11 C12 1.386(6)
C11 C14 1.513(6)
C12 C13 1.391(6)
C12 H12 0.9500
C13 H13 0.9500
C14 H14A 0.9800
C14 H14B 0.9800
C14 H14C 0.9800
C15 H15 0.9500
C16 C21 1.375(6)
C16 C17 1.402(7)
C17 C18 1.359(8)
C17 H17 0.9500
C18 C19 1.403(7)
C18 H18 0.9500
C19 C20 1.401(6)
C19 H19 0.9500
C20 C21 1.391(6)
C22 C23 1.377(6)
C22 C27 1.380(6)
C23 C24 1.376(6)
C23 H23 0.9500
C24 C25 1.383(6)
C24 H24 0.9500
C25 C26 1.384(6)
C25 C28 1.511(6)
C26 C27 1.372(6)
C26 H26 0.9500
C27 H27 0.9500
C28 H28A 0.9800
C28 H28B 0.9800
C28 H28C 0.9800
C29 C31 1.477(9)
C29 C30 1.535(7)
C30 H30A 0.9800
C30 H30B 0.9800
C30 H30C 0.9800
C31 H31A 0.9800
C31 H31B 0.9800
C31 H31C 0.9800

loop_
_geom_hbond_atom_site_label_D
_geom_hbond_atom_site_label_H
_geom_hbond_atom_site_label_A
_geom_hbond_distance_DH
_geom_hbond_distance_HA
_geom_hbond_distance_DA
_geom_hbond_angle_DHA
_geom_hbond_site_symmetry_A
O5 H5OA O7 0.876(18) 2.03(2) 2.883(5) 164(4) 1_545
O5 H5OB O1 0.880(18) 1.99(2) 2.814(4) 156(4) 2_645
O6 H6OA O1 0.886(18) 1.85(2) 2.714(4) 164(4) .
O6 H6OB O2 0.884(18) 1.86(2) 2.738(4) 171(4) 2_645
